data_4065925
loop_
_publ_author_name
'Rohr, Ahleah D.'
'Kampf, Jeff W.'
'Wolfe, John P.'
'Banaszak Holl, Mark M.'

_publ_section_title
;
 Parallelograms and Ladders: Polymorphic Solid-State Structures and
 Solution Equilibria of Cp*GeCl&#x2020;
;
_journal_issue 21
_journal_name_full Organometallics
_journal_page_first 5004
_journal_paper_doi 10.1021/om100198d
_journal_volume 29
_journal_year 2010
_chemical_formula_moiety 'C10 H15 Cl Ge'
_chemical_formula_sum 'C10 H15 Cl Ge'
_chemical_formula_weight 243.26
_chemical_name_systematic
;
 ?
;
_space_group_IT_number 15
_symmetry_cell_setting monoclinic
_symmetry_space_group_name_Hall '-C 2yc'
_symmetry_space_group_name_H-M 'C 1 2/c 1'
_atom_sites_solution_hydrogens geom
_atom_sites_solution_primary direct
_atom_sites_solution_secondary difmap
_audit_creation_method SHELXL-97
_cell_angle_alpha 90.00
_cell_angle_beta 109.3680(10)
_cell_angle_gamma 90.00
_cell_formula_units_Z 8
_cell_length_a 16.3143(7)
_cell_length_b 12.0713(6)
_cell_length_c 11.8225(5)
_cell_measurement_reflns_used 9921
_cell_measurement_temperature 85(2)
_cell_measurement_theta_max 29.57
_cell_measurement_theta_min 2.51
_cell_volume 2196.50(17)
_computing_cell_refinement 'Bruker SAINT'
_computing_data_collection 'Bruker SMART-APEX'
_computing_data_reduction 'Bruker SAINT'
_computing_molecular_graphics 'Bruker SHELXTL'
_computing_publication_material 'Bruker SHELXTL'
_computing_structure_refinement 'SHELXL-97 (Sheldrick, 1997)'
_computing_structure_solution 'SHELXS-97 (Sheldrick, 1990)'
_diffrn_ambient_temperature 85(2)
_diffrn_measured_fraction_theta_full 1.000
_diffrn_measured_fraction_theta_max 1.000
_diffrn_measurement_device_type 'CCD area detector'
_diffrn_measurement_method 'phi and omega scans'
_diffrn_radiation_monochromator graphite
_diffrn_radiation_source 'fine-focus sealed tube'
_diffrn_radiation_type MoK\a
_diffrn_radiation_wavelength 0.71073
_diffrn_reflns_av_R_equivalents 0.0301
_diffrn_reflns_av_sigmaI/netI 0.0122
_diffrn_reflns_limit_h_max 22
_diffrn_reflns_limit_h_min -22
_diffrn_reflns_limit_k_max 16
_diffrn_reflns_limit_k_min -16
_diffrn_reflns_limit_l_max 16
_diffrn_reflns_limit_l_min -16
_diffrn_reflns_number 39241
_diffrn_reflns_theta_full 29.58
_diffrn_reflns_theta_max 29.58
_diffrn_reflns_theta_min 2.14
_exptl_absorpt_coefficient_mu 2.980
_exptl_absorpt_correction_T_max 0.6771
_exptl_absorpt_correction_T_min 0.5490
_exptl_absorpt_correction_type multi-scan
_exptl_absorpt_process_details
;
  Blessing, R. Acta Cryst. (1995) A51 33-38.
  Sheldrick, G.  SADABS (Version 2008/1) Bruker AXS area
  detector absorption and other corrections, University of
  Gottingen, Germany 2008.
;
_exptl_crystal_colour colorless
_exptl_crystal_density_diffrn 1.471
_exptl_crystal_density_method 'not measured'
_exptl_crystal_description block
_exptl_crystal_F_000 992
_exptl_crystal_size_max 0.22
_exptl_crystal_size_mid 0.15
_exptl_crystal_size_min 0.13
_refine_diff_density_max 0.548
_refine_diff_density_min -0.329
_refine_diff_density_rms 0.058
_refine_ls_extinction_method none
_refine_ls_goodness_of_fit_ref 1.098
_refine_ls_hydrogen_treatment mixed
_refine_ls_matrix_type full
_refine_ls_number_parameters 114
_refine_ls_number_reflns 3085
_refine_ls_number_restraints 0
_refine_ls_restrained_S_all 1.098
_refine_ls_R_factor_all 0.0213
_refine_ls_R_factor_gt 0.0197
_refine_ls_shift/su_max 0.001
_refine_ls_shift/su_mean 0.000
_refine_ls_structure_factor_coef Fsqd
_refine_ls_weighting_details 'calc w=1/[\s^2^(Fo^2^)+(0.0273P)^2^+1.5938P] where P=(Fo^2^+2Fc^2^)/3'
_refine_ls_weighting_scheme calc
_refine_ls_wR_factor_gt 0.0517
_refine_ls_wR_factor_ref 0.0526
_reflns_number_gt 2896
_reflns_number_total 3085
_reflns_threshold_expression >2sigma(I)
_cod_data_source_file om100198d_si_001.cif
_cod_data_source_block ar239t
_cod_depositor_comments
;
The following automatic conversions were performed:

'_symmetry_cell_setting' value 'Monoclinic' changed to 'monoclinic'
according to /home/saulius/struct/CIF-dictionaries/cif_core.dic
dictionary named 'cif_core.dic' version 2.4.1 from 2010-06-29.

Automatic conversion script
Id: cif_fix_values 1715 2011-07-08 13:25:40Z adriana 
;
_cod_original_sg_symbol_H-M C2/c
_cod_database_code 4065925

loop_
_symmetry_equiv_pos_as_xyz
'x, y, z'
'-x, y, -z+1/2'
'x+1/2, y+1/2, z'
'-x+1/2, y+1/2, -z+1/2'
'-x, -y, -z'
'x, -y, z-1/2'
'-x+1/2, -y+1/2, -z'
'x+1/2, -y+1/2, z-1/2'

loop_
_atom_site_label
_atom_site_type_symbol
_atom_site_fract_x
_atom_site_fract_y
_atom_site_fract_z
_atom_site_U_iso_or_equiv
_atom_site_adp_type
_atom_site_occupancy
_atom_site_symmetry_multiplicity
_atom_site_calc_flag
_atom_site_refinement_flags
Cl1 Cl 0.561407(19) 0.10121(3) 0.43456(3) 0.02606(7) Uani 1 1 d .
Ge1 Ge 0.404521(8) 0.082149(10) 0.351048(11) 0.01952(5) Uani 1 1 d .
C1 C 0.36848(7) 0.19339(9) 0.47765(10) 0.0171(2) Uani 1 1 d .
C2 C 0.38222(8) 0.26037(10) 0.38500(10) 0.0191(2) Uani 1 1 d .
C3 C 0.28582(7) 0.13960(10) 0.42795(10) 0.0190(2) Uani 1 1 d .
C4 C 0.30971(8) 0.24304(11) 0.27863(10) 0.0227(2) Uani 1 1 d .
C5 C 0.25104(8) 0.16952(11) 0.30580(11) 0.0231(2) Uani 1 1 d .
C6 C 0.42437(8) 0.19517(11) 0.60727(10) 0.0218(2) Uani 1 1 d .
H6A H 0.4191 0.2674 0.6421 0.033 Uiso 1 1 calc R
H6B H 0.4851 0.1825 0.6137 0.033 Uiso 1 1 calc R
H6C H 0.4054 0.1368 0.6506 0.033 Uiso 1 1 calc R
C7 C 0.45337(9) 0.34425(11) 0.40309(13) 0.0265(3) Uani 1 1 d .
H7A H 0.4617 0.3595 0.3262 0.040 Uiso 1 1 calc R
H7B H 0.5074 0.3151 0.4599 0.040 Uiso 1 1 calc R
H7C H 0.4374 0.4129 0.4349 0.040 Uiso 1 1 calc R
C8 C 0.24582(9) 0.06673(11) 0.49793(13) 0.0245(2) Uani 1 1 d .
H8A H 0.1894 0.0397 0.4452 0.037 Uiso 1 1 calc R
H8B H 0.2376 0.1091 0.5641 0.037 Uiso 1 1 calc R
H8D H 0.2842 0.0036 0.5303 0.037 Uiso 1 1 calc R
C9 C 0.29534(11) 0.29814(14) 0.16010(12) 0.0362(3) Uani 1 1 d .
H9A H 0.2749 0.2433 0.0958 0.054 Uiso 1 1 calc R
H9B H 0.3501 0.3305 0.1586 0.054 Uiso 1 1 calc R
H9C H 0.2517 0.3567 0.1484 0.054 Uiso 1 1 calc R
C10 C 0.16897(9) 0.12674(14) 0.21457(13) 0.0358(3) Uani 1 1 d .
H10A H 0.1835 0.0844 0.1531 0.054 Uiso 1 1 calc R
H10B H 0.1315 0.1893 0.1770 0.054 Uiso 1 1 calc R
H10C H 0.1384 0.0787 0.2542 0.054 Uiso 1 1 calc R

loop_
_atom_site_aniso_label
_atom_site_aniso_U_11
_atom_site_aniso_U_22
_atom_site_aniso_U_33
_atom_site_aniso_U_23
_atom_site_aniso_U_13
_atom_site_aniso_U_12
Cl1 0.01877(13) 0.02725(15) 0.03323(16) 0.00398(12) 0.01007(11) 0.00626(10)
Ge1 0.01925(7) 0.02077(8) 0.01874(7) -0.00260(4) 0.00658(5) 0.00521(4)
C1 0.0167(5) 0.0189(5) 0.0150(5) -0.0018(4) 0.0044(4) 0.0045(4)
C2 0.0203(5) 0.0197(5) 0.0172(5) 0.0008(4) 0.0060(4) 0.0064(4)
C3 0.0167(5) 0.0198(5) 0.0201(5) -0.0046(4) 0.0054(4) 0.0044(4)
C4 0.0255(6) 0.0259(6) 0.0147(5) -0.0006(4) 0.0039(4) 0.0110(5)
C5 0.0194(5) 0.0266(6) 0.0190(5) -0.0069(4) 0.0007(4) 0.0081(4)
C6 0.0216(5) 0.0268(6) 0.0142(5) -0.0011(4) 0.0024(4) 0.0031(4)
C7 0.0279(6) 0.0227(6) 0.0317(7) 0.0041(5) 0.0137(5) 0.0036(5)
C8 0.0216(6) 0.0228(6) 0.0322(6) -0.0044(5) 0.0131(5) 0.0012(4)
C9 0.0468(8) 0.0408(8) 0.0176(6) 0.0066(5) 0.0059(5) 0.0169(7)
C10 0.0235(6) 0.0457(9) 0.0290(7) -0.0173(6) -0.0037(5) 0.0077(6)

loop_
_atom_type_symbol
_atom_type_description
_atom_type_scat_dispersion_real
_atom_type_scat_dispersion_imag
_atom_type_scat_source
C C 0.0033 0.0016 'International Tables Vol C Tables 4.2.6.8 and 6.1.1.4'
H H 0.0000 0.0000 'International Tables Vol C Tables 4.2.6.8 and 6.1.1.4'
Cl Cl 0.1484 0.1585 'International Tables Vol C Tables 4.2.6.8 and 6.1.1.4'
Ge Ge 0.1547 1.8001 'International Tables Vol C Tables 4.2.6.8 and 6.1.1.4'

loop_
_geom_angle_atom_site_label_1
_geom_angle_atom_site_label_2
_geom_angle_atom_site_label_3
_geom_angle
C1 Ge1 C2 37.52(4)
C1 Ge1 Cl1 98.45(3)
C2 Ge1 Cl1 92.75(3)
C1 Ge1 C4 58.77(4)
C2 Ge1 C4 35.04(4)
Cl1 Ge1 C4 121.61(3)
C3 C1 C2 107.77(10)
C3 C1 C6 126.48(11)
C2 C1 C6 125.06(11)
C3 C1 Ge1 82.76(7)
C2 C1 Ge1 71.63(6)
C6 C1 Ge1 119.19(8)
C4 C2 C1 107.21(11)
C4 C2 C7 126.86(11)
C1 C2 C7 125.41(11)
C4 C2 Ge1 80.67(7)
C1 C2 Ge1 70.86(6)
C7 C2 Ge1 120.62(8)
C5 C3 C1 107.89(11)
C5 C3 C8 127.90(11)
C1 C3 C8 124.20(11)
C5 C4 C2 108.45(10)
C5 C4 C9 125.58(12)
C2 C4 C9 125.88(13)
C5 C4 Ge1 79.64(7)
C2 C4 Ge1 64.29(6)
C9 C4 Ge1 124.27(9)
C3 C5 C4 108.62(10)
C3 C5 C10 127.25(13)
C4 C5 C10 124.01(12)

loop_
_geom_bond_atom_site_label_1
_geom_bond_atom_site_label_2
_geom_bond_distance
Cl1 Ge1 2.4295(3)
Ge1 C1 2.2300(11)
Ge1 C2 2.2402(12)
Ge1 C4 2.4534(12)
C1 C3 1.4352(16)
C1 C2 1.4375(16)
C1 C6 1.5011(15)
C2 C4 1.4275(16)
C2 C7 1.5013(18)
C3 C5 1.4122(17)
C3 C8 1.4975(18)
C4 C5 1.4181(19)
C4 C9 1.4977(18)
C5 C10 1.5050(17)
